data_7032583
loop_
_publ_author_name
'Hawes, Chris S.'
'Kruger, Paul E.'

_publ_section_title
;
 Discrete and polymeric Cu(ii) complexes featuring substituted indazole
 ligands: their synthesis and structural chemistry.
;
_journal_issue 43
_journal_name_full 'Dalton transactions (Cambridge, England : 2003)'
_journal_page_first 16450
_journal_page_last 16458
_journal_paper_doi 10.1039/c4dt02428a
_journal_volume 43
_journal_year 2014
_chemical_formula_moiety 'C24 H18 Cu N7 O3, N O3'
_chemical_formula_sum 'C24 H18 Cu N8 O6'
_chemical_formula_weight 578.00
_chemical_name_systematic
;
 ? 
;
_space_group_crystal_system monoclinic
_space_group_IT_number 14
_space_group_name_Hall '-P 2ybc'
_space_group_name_H-M_alt 'P 1 21/c 1'
_symmetry_space_group_name_Hall '-P 2ybc'
_symmetry_space_group_name_H-M 'P 1 21/c 1'
_atom_sites_solution_hydrogens geom
_atom_sites_solution_primary iterative
_atom_sites_solution_secondary difmap
_audit_creation_date 2014-04-25
_audit_creation_method
;
Olex2 1.2
(compiled 2014.03.20 svn.r2914 for OlexSys, GUI svn.r4816)
;
_cell_angle_alpha 90.00
_cell_angle_beta 115.277(13)
_cell_angle_gamma 90.00
_cell_formula_units_Z 4
_cell_length_a 18.0728(19)
_cell_length_b 7.5078(6)
_cell_length_c 18.9452(19)
_cell_measurement_reflns_used 3205
_cell_measurement_temperature 120.01(10)
_cell_measurement_theta_max 73.6314
_cell_measurement_theta_min 2.7016
_cell_volume 2324.5(5)
_computing_cell_refinement
;
CrysAlisPro, Agilent Technologies,
Version 1.171.35.19 (release 27-10-2011 CrysAlis171 .NET)
(compiled Oct 27 2011,15:02:11)
;
_computing_data_collection
;
CrysAlisPro, Agilent Technologies,
Version 1.171.35.19 (release 27-10-2011 CrysAlis171 .NET)
(compiled Oct 27 2011,15:02:11)
;
_computing_data_reduction
;
CrysAlisPro, Agilent Technologies,
Version 1.171.35.19 (release 27-10-2011 CrysAlis171 .NET)
(compiled Oct 27 2011,15:02:11)
;
_computing_molecular_graphics 'Olex2 (Dolomanov et al., 2009)'
_computing_publication_material 'Olex2 (Dolomanov et al., 2009)'
_computing_structure_refinement 'XLMP (Sheldrick, 2008)'
_computing_structure_solution 'olex2.solve (Bourhis et al., 2013)'
_diffrn_ambient_temperature 120.01(10)
_diffrn_detector_area_resol_mean 10.6501
_diffrn_measured_fraction_theta_full 0.998
_diffrn_measured_fraction_theta_max 0.973
_diffrn_measurement_details
;
  1 omega  -45.00   23.00   1.0000    9.0000
omega____ theta____ kappa____ phi______ frames
    -      -39.7813   37.0000   60.0000 68

  2 omega  -48.00   36.00   1.0000    9.0000
omega____ theta____ kappa____ phi______ frames
    -      -39.7813   37.0000  -60.0000 84

  3 omega    3.00   60.00   1.0000    9.0000
omega____ theta____ kappa____ phi______ frames
    -       39.7813  -99.0000 -180.0000 57

  4 omega   65.00   96.00   1.0000    9.0000
omega____ theta____ kappa____ phi______ frames
    -       39.7813 -125.0000 -120.0000 31

  5 omega   94.00  120.00   1.0000    9.0000
omega____ theta____ kappa____ phi______ frames
    -       39.7813  165.0000  105.0000 26

  6 omega   45.00  115.00   1.0000   49.0000
omega____ theta____ kappa____ phi______ frames
    -      107.7801 -116.0000   41.0000 70

  7 omega   34.00  121.00   1.0000   49.0000
omega____ theta____ kappa____ phi______ frames
    -      107.7801 -125.0000 -150.0000 87

  8 omega   42.00   80.00   1.0000   49.0000
omega____ theta____ kappa____ phi______ frames
    -      107.7801  -30.0000   90.0000 38

  9 omega   78.00  150.00   1.0000   49.0000
omega____ theta____ kappa____ phi______ frames
    -      107.7801   30.0000   30.0000 72

 10 omega   53.00   96.00   1.0000   49.0000
omega____ theta____ kappa____ phi______ frames
    -      107.7801  -45.0000 -150.0000 43

 11 omega   31.00   90.00   1.0000   49.0000
omega____ theta____ kappa____ phi______ frames
    -      107.7801  -30.0000    0.0000 59

 12 omega  111.00  177.00   1.0000   49.0000
omega____ theta____ kappa____ phi______ frames
    -      107.7801  125.0000 -120.0000 66

 13 omega   57.00   90.00   1.0000   49.0000
omega____ theta____ kappa____ phi______ frames
    -      107.7801  -30.0000 -120.0000 33
;
_diffrn_measurement_device_type 'SuperNova, Dual, Cu at zero, Atlas'
_diffrn_measurement_method '\w scans'
_diffrn_orient_matrix_UB_11 -0.0928998000
_diffrn_orient_matrix_UB_12 -0.0187597000
_diffrn_orient_matrix_UB_13 -0.0259258000
_diffrn_orient_matrix_UB_21 0.0062053000
_diffrn_orient_matrix_UB_22 -0.2020655000
_diffrn_orient_matrix_UB_23 -0.0106001000
_diffrn_orient_matrix_UB_31 0.0151531000
_diffrn_orient_matrix_UB_32 -0.0306734000
_diffrn_orient_matrix_UB_33 0.0854585000
_diffrn_radiation_monochromator mirror
_diffrn_radiation_type CuK\a
_diffrn_radiation_wavelength 1.54184
_diffrn_reflns_av_R_equivalents 0.0391
_diffrn_reflns_av_unetI/netI 0.0536
_diffrn_reflns_limit_h_max 22
_diffrn_reflns_limit_h_min -22
_diffrn_reflns_limit_k_max 8
_diffrn_reflns_limit_k_min -9
_diffrn_reflns_limit_l_max 23
_diffrn_reflns_limit_l_min -17
_diffrn_reflns_number 9123
_diffrn_reflns_theta_full 67.50
_diffrn_reflns_theta_max 73.79
_diffrn_reflns_theta_min 2.70
_diffrn_source 'SuperNova (Cu) X-ray Source'
_diffrn_source_current n/a
_diffrn_source_voltage n/a
_exptl_absorpt_coefficient_mu 1.867
_exptl_absorpt_correction_T_max 1.00000
_exptl_absorpt_correction_T_min 0.76882
_exptl_absorpt_correction_type multi-scan
_exptl_absorpt_process_details
;
CrysAlisPro, Agilent Technologies,
Version 1.171.35.19 (release 27-10-2011 CrysAlis171 .NET)
(compiled Oct 27 2011,15:02:11)
Empirical absorption correction using spherical harmonics,
 implemented in SCALE3 ABSPACK scaling algorithm.
;
_exptl_crystal_colour green
_exptl_crystal_density_diffrn 1.652
_exptl_crystal_density_method 'not measured'
_exptl_crystal_description rod
_exptl_crystal_F_000 1180
_exptl_crystal_size_max 0.23
_exptl_crystal_size_mid 0.07
_exptl_crystal_size_min 0.03
_refine_diff_density_max 1.054
_refine_diff_density_min -0.767
_refine_diff_density_rms 0.091
_refine_ls_extinction_method none
_refine_ls_goodness_of_fit_ref 1.066
_refine_ls_hydrogen_treatment constr
_refine_ls_matrix_type full
_refine_ls_number_parameters 352
_refine_ls_number_reflns 4575
_refine_ls_number_restraints 0
_refine_ls_restrained_S_all 1.066
_refine_ls_R_factor_all 0.0656
_refine_ls_R_factor_gt 0.0519
_refine_ls_shift/su_max 0.001
_refine_ls_shift/su_mean 0.000
_refine_ls_structure_factor_coef Fsqd
_refine_ls_weighting_details 'calc w=1/[\s^2^(Fo^2^)+(0.0707P)^2^+2.5281P] where P=(Fo^2^+2Fc^2^)/3'
_refine_ls_weighting_scheme calc
_refine_ls_wR_factor_gt 0.1354
_refine_ls_wR_factor_ref 0.1458
_reflns_number_gt 3732
_reflns_number_total 4575
_reflns_threshold_expression >2sigma(I)
_cod_data_source_file c4dt02428a2.cif
_cod_data_source_block 2
_cod_depositor_comments 'Adding full bibliography for 7032579--7032585.cif.'
_cod_original_cell_volume 2324.5(4)
_cod_database_code 7032583
_reflns_odcompleteness_completeness 99.89
_reflns_odcompleteness_iscentric 1
_reflns_odcompleteness_theta 66.97
_olex2_refinement_description
;
1. Fixed Uiso
 At 1.2 times of:
  All C(H) groups
2.a Aromatic/amide H refined with riding coordinates:
 C3(H3), C4(H4), C5(H5), C6(H6), C11(H11), C12(H12), C13(H13), C14(H14),
 C16(H16), C18(H18), C19(H19), C20(H20), C21(H21), C26(H26), C27(H27), C28(H28),
  C29(H29), C31(H31)
;

loop_
_space_group_symop_id
_space_group_symop_operation_xyz
1 'x, y, z'
2 '-x, y+1/2, -z+1/2'
3 '-x, -y, -z'
4 'x, -y-1/2, z-1/2'

loop_
_atom_site_label
_atom_site_type_symbol
_atom_site_fract_x
_atom_site_fract_y
_atom_site_fract_z
_atom_site_U_iso_or_equiv
_atom_site_adp_type
_atom_site_occupancy
_atom_site_calc_flag
_atom_site_refinement_flags_posn
Cu1 Cu 0.27454(3) 0.47162(6) 0.47391(3) 0.02264(15) Uani 1 d .
N2 N 0.29646(16) 0.6101(4) 0.38127(15) 0.0260(5) Uani 1 d .
C3 C 0.2446(2) 0.6337(5) 0.30521(19) 0.0324(7) Uani 1 d .
H3 H 0.1956 0.5659 0.2836 0.039 Uiso 1 calc R
C4 C 0.2608(2) 0.7532(5) 0.25796(19) 0.0345(8) Uani 1 d .
H4 H 0.2233 0.7685 0.2049 0.041 Uiso 1 calc R
C5 C 0.3325(2) 0.8496(5) 0.2896(2) 0.0360(8) Uani 1 d .
H5 H 0.3443 0.9340 0.2585 0.043 Uiso 1 calc R
C6 C 0.3875(2) 0.8236(5) 0.3670(2) 0.0317(7) Uani 1 d .
H6 H 0.4381 0.8857 0.3897 0.038 Uiso 1 calc R
C7 C 0.36519(19) 0.7032(4) 0.40935(17) 0.0239(6) Uani 1 d .
N8 N 0.41644(15) 0.6692(3) 0.48976(14) 0.0209(5) Uani 1 d .
N9 N 0.38524(15) 0.5778(4) 0.53298(15) 0.0228(5) Uani 1 d .
C10 C 0.44682(18) 0.5682(4) 0.60518(17) 0.0224(6) Uani 1 d .
C11 C 0.4472(2) 0.4880(5) 0.67312(19) 0.0279(7) Uani 1 d .
H11 H 0.4003 0.4297 0.6726 0.033 Uiso 1 calc R
C12 C 0.5186(2) 0.4991(5) 0.73941(19) 0.0307(7) Uani 1 d .
H12 H 0.5210 0.4457 0.7858 0.037 Uiso 1 calc R
C13 C 0.5893(2) 0.5867(5) 0.74211(19) 0.0311(7) Uani 1 d .
H13 H 0.6371 0.5907 0.7901 0.037 Uiso 1 calc R
C14 C 0.59053(19) 0.6654(5) 0.67770(19) 0.0291(7) Uani 1 d .
H14 H 0.6381 0.7234 0.6798 0.035 Uiso 1 calc R
C15 C 0.51742(18) 0.6568(4) 0.60728(18) 0.0235(6) Uani 1 d .
C16 C 0.49413(19) 0.7202(4) 0.53162(19) 0.0253(6) Uani 1 d .
H16 H 0.5270 0.7868 0.5132 0.030 Uiso 1 calc R
N17 N 0.21340(16) 0.6598(4) 0.50502(15) 0.0229(5) Uani 1 d .
C18 C 0.2443(2) 0.8049(4) 0.54921(18) 0.0266(6) Uani 1 d .
H18 H 0.3018 0.8229 0.5718 0.032 Uiso 1 calc R
C19 C 0.1956(2) 0.9295(5) 0.5633(2) 0.0287(7) Uani 1 d .
H19 H 0.2190 1.0291 0.5962 0.034 Uiso 1 calc R
C20 C 0.1106(2) 0.9041(5) 0.52748(19) 0.0286(7) Uani 1 d .
H20 H 0.0755 0.9890 0.5349 0.034 Uiso 1 calc R
C21 C 0.07766(19) 0.7558(5) 0.48152(18) 0.0267(6) Uani 1 d .
H21 H 0.0203 0.7364 0.4564 0.032 Uiso 1 calc R
C22 C 0.13216(18) 0.6374(4) 0.47395(17) 0.0232(6) Uani 1 d .
N23 N 0.10606(16) 0.4769(4) 0.43118(15) 0.0227(5) Uani 1 d .
N24 N 0.16223(16) 0.3781(4) 0.41843(16) 0.0263(5) Uani 1 d .
C25 C 0.12204(19) 0.2323(4) 0.38110(17) 0.0250(6) Uani 1 d .
C26 C 0.1510(2) 0.0872(5) 0.3514(2) 0.0320(7) Uani 1 d .
H26 H 0.2058 0.0823 0.3571 0.038 Uiso 1 calc R
C27 C 0.0960(2) -0.0442(5) 0.3143(2) 0.0359(8) Uani 1 d .
H27 H 0.1132 -0.1418 0.2931 0.043 Uiso 1 calc R
C28 C 0.0136(2) -0.0418(5) 0.30599(19) 0.0331(7) Uani 1 d .
H28 H -0.0217 -0.1388 0.2811 0.040 Uiso 1 calc R
C29 C -0.0149(2) 0.0975(5) 0.33314(18) 0.0280(7) Uani 1 d .
H29 H -0.0698 0.0999 0.3272 0.034 Uiso 1 calc R
C30 C 0.03947(18) 0.2384(5) 0.37041(17) 0.0246(6) Uani 1 d .
C31 C 0.03176(18) 0.3988(5) 0.40344(17) 0.0249(6) Uani 1 d .
H31 H -0.0161 0.4442 0.4060 0.030 Uiso 1 calc R
O32 O 0.32829(14) 0.2466(3) 0.45890(13) 0.0285(5) Uani 1 d .
N33 N 0.34862(15) 0.1574(4) 0.52219(16) 0.0255(5) Uani 1 d .
O34 O 0.32108(16) 0.2077(4) 0.56897(14) 0.0344(5) Uani 1 d .
O35 O 0.39470(17) 0.0284(3) 0.53506(17) 0.0381(6) Uani 1 d .
O36 O 0.1173(2) 0.2838(5) 0.1484(2) 0.0581(8) Uani 1 d .
N37 N 0.16768(17) 0.1669(4) 0.15079(16) 0.0298(6) Uani 1 d .
O38 O 0.24057(18) 0.1890(5) 0.1887(2) 0.0621(10) Uani 1 d .
O39 O 0.1408(2) 0.0244(5) 0.11425(19) 0.0515(8) Uani 1 d .

loop_
_atom_site_aniso_label
_atom_site_aniso_U_11
_atom_site_aniso_U_22
_atom_site_aniso_U_33
_atom_site_aniso_U_23
_atom_site_aniso_U_13
_atom_site_aniso_U_12
Cu1 0.0182(2) 0.0248(3) 0.0249(2) -0.00155(18) 0.00917(18) -0.00066(17)
N2 0.0274(13) 0.0297(14) 0.0217(12) 0.0021(11) 0.0111(10) 0.0020(11)
C3 0.0276(15) 0.043(2) 0.0242(15) 0.0030(14) 0.0086(12) 0.0074(14)
C4 0.0368(18) 0.044(2) 0.0237(15) 0.0059(14) 0.0143(14) 0.0124(16)
C5 0.046(2) 0.0364(19) 0.0299(17) 0.0089(15) 0.0206(15) 0.0072(16)
C6 0.0363(17) 0.0307(17) 0.0291(16) 0.0006(13) 0.0150(14) -0.0011(14)
C7 0.0263(14) 0.0253(15) 0.0230(14) 0.0005(12) 0.0132(12) 0.0043(12)
N8 0.0184(11) 0.0234(13) 0.0205(11) 0.0013(10) 0.0080(9) 0.0017(10)
N9 0.0218(12) 0.0249(13) 0.0230(12) 0.0015(10) 0.0108(10) -0.0020(10)
C10 0.0218(13) 0.0224(15) 0.0204(13) -0.0033(11) 0.0065(11) 0.0011(11)
C11 0.0313(16) 0.0285(16) 0.0229(15) -0.0018(12) 0.0107(13) -0.0023(13)
C12 0.0374(18) 0.0306(17) 0.0208(15) -0.0022(12) 0.0094(13) 0.0004(14)
C13 0.0287(16) 0.0304(17) 0.0267(15) -0.0068(13) 0.0045(12) 0.0052(14)
C14 0.0226(14) 0.0272(16) 0.0325(16) -0.0087(13) 0.0070(12) 0.0011(12)
C15 0.0217(14) 0.0201(14) 0.0287(15) -0.0039(12) 0.0108(12) 0.0016(11)
C16 0.0241(14) 0.0222(15) 0.0312(16) -0.0018(12) 0.0133(12) -0.0016(12)
N17 0.0241(12) 0.0231(13) 0.0238(12) 0.0002(10) 0.0124(10) 0.0012(10)
C18 0.0283(15) 0.0260(16) 0.0274(15) 0.0000(13) 0.0138(12) -0.0019(12)
C19 0.0306(16) 0.0247(16) 0.0316(16) -0.0017(13) 0.0139(13) 0.0005(13)
C20 0.0302(16) 0.0279(16) 0.0320(16) 0.0027(13) 0.0172(13) 0.0041(13)
C21 0.0242(14) 0.0296(17) 0.0271(15) 0.0022(13) 0.0116(12) 0.0025(13)
C22 0.0239(14) 0.0250(15) 0.0212(13) 0.0020(12) 0.0102(11) 0.0001(12)
N23 0.0232(12) 0.0247(13) 0.0225(12) 0.0001(10) 0.0120(10) 0.0008(10)
N24 0.0251(13) 0.0261(14) 0.0305(13) -0.0015(11) 0.0145(11) 0.0011(11)
C25 0.0262(15) 0.0263(16) 0.0201(13) -0.0015(12) 0.0077(11) -0.0012(12)
C26 0.0267(15) 0.0369(19) 0.0319(16) -0.0116(14) 0.0120(13) -0.0006(14)
C27 0.0355(18) 0.037(2) 0.0340(18) -0.0113(15) 0.0136(15) 0.0020(15)
C28 0.0327(17) 0.0382(19) 0.0234(15) -0.0051(14) 0.0071(13) -0.0057(15)
C29 0.0247(14) 0.0358(18) 0.0213(14) 0.0005(13) 0.0076(12) -0.0030(13)
C30 0.0220(14) 0.0306(16) 0.0186(13) 0.0016(12) 0.0062(11) -0.0011(12)
C31 0.0192(13) 0.0333(17) 0.0206(14) 0.0013(12) 0.0069(11) 0.0002(12)
O32 0.0277(11) 0.0280(12) 0.0301(11) 0.0017(9) 0.0127(9) 0.0002(9)
N33 0.0214(12) 0.0243(13) 0.0299(13) -0.0031(11) 0.0102(10) -0.0040(10)
O34 0.0380(13) 0.0350(13) 0.0343(12) -0.0026(10) 0.0194(10) -0.0034(11)
O35 0.0377(13) 0.0239(12) 0.0538(16) 0.0047(11) 0.0204(12) 0.0042(10)
O36 0.0499(17) 0.0429(17) 0.086(2) 0.0117(17) 0.0328(17) 0.0119(14)
N37 0.0270(14) 0.0308(15) 0.0276(13) 0.0062(12) 0.0079(11) -0.0001(12)
O38 0.0304(15) 0.055(2) 0.077(2) 0.0147(17) 0.0000(14) -0.0065(14)
O39 0.0504(17) 0.0568(19) 0.0525(17) -0.0212(15) 0.0269(14) -0.0162(15)

loop_
_atom_type_symbol
_atom_type_description
_atom_type_scat_dispersion_real
_atom_type_scat_dispersion_imag
_atom_type_scat_source
C C 0.0181 0.0091 'International Tables Vol C Tables 4.2.6.8 and 6.1.1.4'
H H 0.0000 0.0000 'International Tables Vol C Tables 4.2.6.8 and 6.1.1.4'
Cu Cu -1.9646 0.5888 'International Tables Vol C Tables 4.2.6.8 and 6.1.1.4'
N N 0.0311 0.0180 'International Tables Vol C Tables 4.2.6.8 and 6.1.1.4'
O O 0.0492 0.0322 'International Tables Vol C Tables 4.2.6.8 and 6.1.1.4'

loop_
_geom_angle_atom_site_label_1
_geom_angle_atom_site_label_2
_geom_angle_atom_site_label_3
_geom_angle
N9 Cu1 N2 77.37(10)
N9 Cu1 N17 95.68(11)
N9 Cu1 O32 89.19(10)
N17 Cu1 N2 101.95(10)
N24 Cu1 N2 103.65(11)
N24 Cu1 N9 176.37(11)
N24 Cu1 N17 80.70(11)
N24 Cu1 O32 94.26(11)
O32 Cu1 N2 91.24(10)
O32 Cu1 N17 166.65(10)
C3 N2 Cu1 128.9(2)
C7 N2 Cu1 112.6(2)
C7 N2 C3 117.6(3)
N2 C3 H3 118.9
N2 C3 C4 122.1(3)
C4 C3 H3 118.9
C3 C4 H4 120.7
C5 C4 C3 118.6(3)
C5 C4 H4 120.7
C4 C5 H5 120.0
C4 C5 C6 120.1(3)
C6 C5 H5 120.0
C5 C6 H6 121.6
C7 C6 C5 116.8(3)
C7 C6 H6 121.6
N2 C7 C6 124.8(3)
N2 C7 N8 113.8(3)
C6 C7 N8 121.4(3)
N9 N8 C7 119.0(2)
C16 N8 C7 128.2(3)
C16 N8 N9 112.7(2)
N8 N9 Cu1 115.95(19)
C10 N9 Cu1 138.1(2)
C10 N9 N8 105.2(2)
N9 C10 C11 128.7(3)
N9 C10 C15 110.2(3)
C11 C10 C15 121.1(3)
C10 C11 H11 121.8
C12 C11 C10 116.4(3)
C12 C11 H11 121.8
C11 C12 H12 118.5
C11 C12 C13 123.0(3)
C13 C12 H12 118.5
C12 C13 H13 119.1
C14 C13 C12 121.8(3)
C14 C13 H13 119.1
C13 C14 H14 121.5
C13 C14 C15 117.1(3)
C15 C14 H14 121.5
C14 C15 C10 120.6(3)
C16 C15 C10 104.9(3)
C16 C15 C14 134.5(3)
N8 C16 C15 106.9(3)
N8 C16 H16 126.5
C15 C16 H16 126.5
C18 N17 Cu1 127.8(2)
C22 N17 Cu1 114.6(2)
C22 N17 C18 117.5(3)
N17 C18 H18 118.7
N17 C18 C19 122.6(3)
C19 C18 H18 118.7
C18 C19 H19 121.0
C18 C19 C20 118.0(3)
C20 C19 H19 121.0
C19 C20 H20 119.9
C21 C20 C19 120.2(3)
C21 C20 H20 119.9
C20 C21 H21 121.6
C22 C21 C20 116.8(3)
C22 C21 H21 121.6
N17 C22 C21 124.9(3)
N17 C22 N23 113.1(3)
C21 C22 N23 122.0(3)
N24 N23 C22 118.3(3)
C31 N23 C22 128.7(3)
C31 N23 N24 112.9(3)
N23 N24 Cu1 112.8(2)
C25 N24 Cu1 140.9(2)
C25 N24 N23 105.2(3)
N24 C25 C26 128.8(3)
N24 C25 C30 110.5(3)
C30 C25 C26 120.7(3)
C25 C26 H26 121.7
C27 C26 C25 116.5(3)
C27 C26 H26 121.7
C26 C27 H27 118.5
C26 C27 C28 123.0(3)
C28 C27 H27 118.5
C27 C28 H28 119.6
C29 C28 C27 120.9(3)
C29 C28 H28 119.6
C28 C29 H29 121.0
C28 C29 C30 118.0(3)
C30 C29 H29 121.0
C29 C30 C25 120.9(3)
C31 C30 C25 105.4(3)
C31 C30 C29 133.8(3)
N23 C31 C30 106.1(3)
N23 C31 H31 127.0
C30 C31 H31 127.0
N33 O32 Cu1 105.48(18)
O34 N33 O32 117.7(3)
O35 N33 O32 119.7(3)
O35 N33 O34 122.6(3)
O36 N37 O39 118.3(3)
O38 N37 O36 121.0(4)
O38 N37 O39 120.7(4)

loop_
_geom_bond_atom_site_label_1
_geom_bond_atom_site_label_2
_geom_bond_distance
Cu1 N2 2.216(3)
Cu1 N9 1.994(3)
Cu1 N17 2.030(3)
Cu1 N24 1.974(3)
Cu1 O32 2.029(2)
N2 C3 1.354(4)
N2 C7 1.323(4)
C3 H3 0.9500
C3 C4 1.384(5)
C4 H4 0.9500
C4 C5 1.378(6)
C5 H5 0.9500
C5 C6 1.391(5)
C6 H6 0.9500
C6 C7 1.378(5)
C7 N8 1.428(4)
N8 N9 1.361(4)
N8 C16 1.340(4)
N9 C10 1.347(4)
C10 C11 1.419(5)
C10 C15 1.425(4)
C11 H11 0.9500
C11 C12 1.366(5)
C12 H12 0.9500
C12 C13 1.418(5)
C13 H13 0.9500
C13 C14 1.365(5)
C14 H14 0.9500
C14 C15 1.423(4)
C15 C16 1.394(5)
C16 H16 0.9500
N17 C18 1.342(4)
N17 C22 1.339(4)
C18 H18 0.9500
C18 C19 1.386(5)
C19 H19 0.9500
C19 C20 1.402(5)
C20 H20 0.9500
C20 C21 1.381(5)
C21 H21 0.9500
C21 C22 1.379(4)
C22 N23 1.416(4)
N23 N24 1.359(4)
N23 C31 1.349(4)
N24 C25 1.337(4)
C25 C26 1.424(5)
C25 C30 1.418(4)
C26 H26 0.9500
C26 C27 1.364(5)
C27 H27 0.9500
C27 C28 1.428(5)
C28 H28 0.9500
C28 C29 1.361(5)
C29 H29 0.9500
C29 C30 1.411(5)
C30 C31 1.392(5)
C31 H31 0.9500
O32 N33 1.283(4)
N33 O34 1.246(4)
N33 O35 1.232(4)
O36 N37 1.251(4)
N37 O38 1.213(4)
N37 O39 1.254(4)

loop_
_geom_torsion_atom_site_label_1
_geom_torsion_atom_site_label_2
_geom_torsion_atom_site_label_3
_geom_torsion_atom_site_label_4
_geom_torsion
Cu1 N2 C3 C4 166.5(3)
Cu1 N2 C7 C6 -169.3(3)
Cu1 N2 C7 N8 10.5(3)
Cu1 N9 C10 C11 -11.1(6)
Cu1 N9 C10 C15 170.0(2)
Cu1 N17 C18 C19 176.6(2)
Cu1 N17 C22 C21 -174.4(2)
Cu1 N17 C22 N23 5.5(3)
Cu1 N24 C25 C26 -16.3(6)
Cu1 N24 C25 C30 165.8(3)
Cu1 O32 N33 O34 11.3(3)
Cu1 O32 N33 O35 -167.9(2)
N2 Cu1 N9 N8 -1.7(2)
N2 Cu1 N9 C10 -170.3(3)
N2 Cu1 N17 C18 -76.4(3)
N2 Cu1 N17 C22 100.2(2)
N2 Cu1 N24 N23 -102.4(2)
N2 Cu1 N24 C25 92.1(4)
N2 Cu1 O32 N33 159.57(19)
N2 C3 C4 C5 0.6(5)
N2 C7 N8 N9 -12.9(4)
N2 C7 N8 C16 169.0(3)
C3 N2 C7 C6 0.6(5)
C3 N2 C7 N8 -179.5(3)
C3 C4 C5 C6 1.2(5)
C4 C5 C6 C7 -2.0(5)
C5 C6 C7 N2 1.1(5)
C5 C6 C7 N8 -178.7(3)
C6 C7 N8 N9 167.0(3)
C6 C7 N8 C16 -11.2(5)
C7 N2 C3 C4 -1.5(5)
C7 N8 N9 Cu1 8.3(3)
C7 N8 N9 C10 -179.5(3)
C7 N8 C16 C15 179.4(3)
N8 N9 C10 C11 179.6(3)
N8 N9 C10 C15 0.6(3)
N9 Cu1 N2 C3 -173.6(3)
N9 Cu1 N2 C7 -5.1(2)
N9 Cu1 N17 C18 1.8(3)
N9 Cu1 N17 C22 178.5(2)
N9 Cu1 N24 N23 3.5(19)
N9 Cu1 N24 C25 -162.0(16)
N9 Cu1 O32 N33 82.22(19)
N9 N8 C16 C15 1.1(4)
N9 C10 C11 C12 -179.5(3)
N9 C10 C15 C14 179.7(3)
N9 C10 C15 C16 0.0(3)
C10 C11 C12 C13 0.6(5)
C10 C15 C16 N8 -0.7(3)
C11 C10 C15 C14 0.7(5)
C11 C10 C15 C16 -179.0(3)
C11 C12 C13 C14 -0.4(5)
C12 C13 C14 C15 0.3(5)
C13 C14 C15 C10 -0.5(5)
C13 C14 C15 C16 179.1(3)
C14 C15 C16 N8 179.7(3)
C15 C10 C11 C12 -0.7(5)
C16 N8 N9 Cu1 -173.2(2)
C16 N8 N9 C10 -1.1(3)
N17 Cu1 N2 C3 -80.4(3)
N17 Cu1 N2 C7 88.1(2)
N17 Cu1 N9 N8 -102.7(2)
N17 Cu1 N9 C10 88.7(3)
N17 Cu1 N24 N23 -2.3(2)
N17 Cu1 N24 C25 -167.7(4)
N17 Cu1 O32 N33 -29.4(5)
N17 C18 C19 C20 -2.1(5)
N17 C22 N23 N24 -7.8(4)
N17 C22 N23 C31 168.2(3)
C18 N17 C22 C21 2.6(5)
C18 N17 C22 N23 -177.5(3)
C18 C19 C20 C21 1.8(5)
C19 C20 C21 C22 0.5(5)
C20 C21 C22 N17 -2.9(5)
C20 C21 C22 N23 177.2(3)
C21 C22 N23 N24 172.1(3)
C21 C22 N23 C31 -11.9(5)
C22 N17 C18 C19 0.0(5)
C22 N23 N24 Cu1 6.2(3)
C22 N23 N24 C25 176.7(3)
C22 N23 C31 C30 -176.1(3)
N23 N24 C25 C26 177.6(3)
N23 N24 C25 C30 -0.3(3)
N24 Cu1 N2 C3 2.8(3)
N24 Cu1 N2 C7 171.3(2)
N24 Cu1 N9 N8 -108.4(18)
N24 Cu1 N9 C10 83.0(18)
N24 Cu1 N17 C18 -178.6(3)
N24 Cu1 N17 C22 -1.9(2)
N24 Cu1 O32 N33 -96.64(19)
N24 N23 C31 C30 0.1(3)
N24 C25 C26 C27 -179.0(3)
N24 C25 C30 C29 -179.2(3)
N24 C25 C30 C31 0.3(4)
C25 C26 C27 C28 -1.0(6)
C25 C30 C31 N23 -0.2(3)
C26 C25 C30 C29 2.8(5)
C26 C25 C30 C31 -177.7(3)
C26 C27 C28 C29 2.1(6)
C27 C28 C29 C30 -0.6(5)
C28 C29 C30 C25 -1.7(5)
C28 C29 C30 C31 178.9(3)
C29 C30 C31 N23 179.2(3)
C30 C25 C26 C27 -1.3(5)
C31 N23 N24 Cu1 -170.4(2)
C31 N23 N24 C25 0.1(3)
O32 Cu1 N2 C3 97.5(3)
O32 Cu1 N2 C7 -94.0(2)
O32 Cu1 N9 N8 89.7(2)
O32 Cu1 N9 C10 -78.9(3)
O32 Cu1 N17 C18 112.8(5)
O32 Cu1 N17 C22 -70.6(5)
O32 Cu1 N24 N23 165.2(2)
O32 Cu1 N24 C25 -0.2(4)
